data_2225427
loop_
_publ_author_name
'Muthalib, Amirah Faizah'
'Baba, Ibrahim'
'Samsudin, Mohd Wahid'
'Ng, Seik Weng'

_publ_section_title
;
 Di-<i>tert</i>-butylbis(<i>N</i>-isopropyl-<i>N</i>-methyldithiocarbamato-\k^2^<i>S</i>,<i>S</i>')tin(IV)
;
_journal_coeditor_code CI5041
_journal_issue 4
_journal_name_full 'Acta Crystallographica Section E'
_journal_page_first m356
_journal_paper_doi 10.1107/S1600536810007439
_journal_volume 66
_journal_year 2010
_chemical_formula_iupac '[Sn (C4 H9)2 (C5 H10 N S2)2]'
_chemical_formula_moiety 'C18 H38 N2 S4 Sn'
_chemical_formula_sum 'C18 H38 N2 S4 Sn'
_chemical_formula_weight 529.43
_chemical_name_systematic
;
Di-<i>tert</i>-butylbis(<i>N</i>-isopropyl-<i>N</i>-methyldithiocarbamato-
\k^2^<i>S</i>,<i>S</i>')tin(IV)
;
_space_group_IT_number 13
_symmetry_cell_setting monoclinic
_symmetry_space_group_name_Hall '-P 2yac'
_symmetry_space_group_name_H-M 'P 1 2/n 1'
_atom_sites_solution_hydrogens geom
_atom_sites_solution_primary direct
_atom_sites_solution_secondary difmap
_audit_creation_method SHELXL-97
_cell_angle_alpha 90.00
_cell_angle_beta 95.0160(10)
_cell_angle_gamma 90.00
_cell_formula_units_Z 2
_cell_length_a 11.2934(11)
_cell_length_b 7.0175(7)
_cell_length_c 15.6894(15)
_cell_measurement_reflns_used 4020
_cell_measurement_temperature 293(2)
_cell_measurement_theta_max 28.1
_cell_measurement_theta_min 2.6
_cell_volume 1238.6(2)
_computing_cell_refinement 'SAINT (Bruker, 2009)'
_computing_data_collection 'APEX2 (Bruker, 2009)'
_computing_data_reduction 'SAINT (Bruker, 2009)'
_computing_molecular_graphics 'X-SEED (Barbour, 2001)'
_computing_publication_material 'publCIF (Westrip, 2010)'
_computing_structure_refinement 'SHELXL97 (Sheldrick, 2008)'
_computing_structure_solution 'SHELXS97 (Sheldrick, 2008)'
_diffrn_ambient_temperature 293(2)
_diffrn_measured_fraction_theta_full 0.996
_diffrn_measured_fraction_theta_max 0.996
_diffrn_measurement_device_type 'Bruker SMART APEX diffractometer'
_diffrn_measurement_method '\w scans'
_diffrn_radiation_monochromator graphite
_diffrn_radiation_source 'fine-focus sealed tube'
_diffrn_radiation_type MoK\a
_diffrn_radiation_wavelength 0.71073
_diffrn_reflns_av_R_equivalents 0.0654
_diffrn_reflns_av_sigmaI/netI 0.0768
_diffrn_reflns_limit_h_max 14
_diffrn_reflns_limit_h_min -14
_diffrn_reflns_limit_k_max 9
_diffrn_reflns_limit_k_min -8
_diffrn_reflns_limit_l_max 20
_diffrn_reflns_limit_l_min -11
_diffrn_reflns_number 7346
_diffrn_reflns_theta_full 27.50
_diffrn_reflns_theta_max 27.50
_diffrn_reflns_theta_min 2.14
_diffrn_standards_number 0
_exptl_absorpt_coefficient_mu 1.374
_exptl_absorpt_correction_T_max 0.8749
_exptl_absorpt_correction_T_min 0.6095
_exptl_absorpt_correction_type multi-scan
_exptl_absorpt_process_details '(SADABS; Sheldrick, 1996)'
_exptl_crystal_colour Colourless
_exptl_crystal_density_diffrn 1.420
_exptl_crystal_density_method 'not measured'
_exptl_crystal_description Block
_exptl_crystal_F_000 548
_exptl_crystal_size_max 0.40
_exptl_crystal_size_mid 0.20
_exptl_crystal_size_min 0.10
_refine_diff_density_max 1.756
_refine_diff_density_min -1.581
_refine_ls_extinction_method none
_refine_ls_goodness_of_fit_ref 1.086
_refine_ls_hydrogen_treatment constr
_refine_ls_matrix_type full
_refine_ls_number_parameters 121
_refine_ls_number_reflns 2838
_refine_ls_number_restraints 0
_refine_ls_restrained_S_all 1.086
_refine_ls_R_factor_all 0.0800
_refine_ls_R_factor_gt 0.0623
_refine_ls_shift/su_max 0.001
_refine_ls_shift/su_mean 0.001
_refine_ls_structure_factor_coef Fsqd
_refine_ls_weighting_details 'calc w=1/[\s^2^(Fo^2^)+(0.0968P)^2^+1.7978P] where P=(Fo^2^+2Fc^2^)/3'
_refine_ls_weighting_scheme calc
_refine_ls_wR_factor_gt 0.1722
_refine_ls_wR_factor_ref 0.1863
_reflns_number_gt 2199
_reflns_number_total 2838
_reflns_threshold_expression I>2\s(I)
_cod_data_source_file ci5041.cif
_cod_data_source_block I
_cod_depositor_comments
;
The following automatic conversions were performed:
'_symmetry_cell_setting' value 'Monoclinic' changed to 'monoclinic'
according to '/home/saulius/struct/CIF-dictionaries/cif_core.dic'
dictionary named 'cif_core.dic' version 2.4.1 from 2010-06-29.

Automatic conversion script
Id: cif_fix_enum 1527 2010-12-29 10:47:43Z saulius 
;
_cod_original_sg_symbol_H-M 'P 2/n'
_cod_database_code 2225427
_cod_database_fobs_code 2225427

loop_
_symmetry_equiv_pos_as_xyz
'x, y, z'
'x+1/2, -y, z+1/2'
'-x, -y, -z'
'-x-1/2, y, -z-1/2'

loop_
_atom_site_type_symbol
_atom_site_label
_atom_site_fract_x
_atom_site_fract_y
_atom_site_fract_z
_atom_site_U_iso_or_equiv
_atom_site_adp_type
_atom_site_calc_flag
_atom_site_refinement_flags
_atom_site_occupancy
_atom_site_disorder_assembly
_atom_site_disorder_group
Sn Sn1 0.7500 0.42189(9) 0.7500 0.0369(2) Uani d S 1 . .
S S1 0.77107(19) 0.1454(3) 0.64749(11) 0.0514(5) Uani d . 1 . .
S S2 0.82366(17) 0.5223(3) 0.57705(11) 0.0469(4) Uani d . 1 . .
N N1 0.8073(5) 0.2052(8) 0.4857(3) 0.0402(12) Uani d . 1 . .
C C1 0.5675(6) 0.5241(11) 0.7062(4) 0.0426(15) Uani d . 1 . .
C C2 0.4811(7) 0.3967(12) 0.7504(5) 0.059(2) Uani d . 1 . .
H H2A 0.4021 0.4474 0.7409 0.089 Uiso calc R 1 . .
H H2B 0.5043 0.3925 0.8107 0.089 Uiso calc R 1 . .
H H2C 0.4828 0.2702 0.7271 0.089 Uiso calc R 1 . .
C C3 0.5406(8) 0.5079(17) 0.6112(5) 0.070(2) Uani d . 1 . .
H H3A 0.4581 0.5351 0.5963 0.105 Uiso calc R 1 . .
H H3B 0.5580 0.3809 0.5932 0.105 Uiso calc R 1 . .
H H3C 0.5886 0.5972 0.5831 0.105 Uiso calc R 1 . .
C C4 0.5556(7) 0.7310(12) 0.7355(6) 0.060(2) Uani d . 1 . .
H H4A 0.4789 0.7793 0.7148 0.090 Uiso calc R 1 . .
H H4B 0.6164 0.8071 0.7131 0.090 Uiso calc R 1 . .
H H4C 0.5642 0.7362 0.7968 0.090 Uiso calc R 1 . .
C C5 0.8030(5) 0.2889(9) 0.5620(4) 0.0373(13) Uani d . 1 . .
C C6 0.8255(8) 0.3238(13) 0.4121(5) 0.059(2) Uani d . 1 . .
H H6A 0.7772 0.4361 0.4134 0.089 Uiso calc R 1 . .
H H6B 0.8038 0.2539 0.3605 0.089 Uiso calc R 1 . .
H H6C 0.9077 0.3598 0.4138 0.089 Uiso calc R 1 . .
C C7 0.7887(7) 0.0018(11) 0.4715(5) 0.0501(17) Uani d . 1 . .
H H7A 0.8045 -0.0620 0.5269 0.060 Uiso calc R 1 . .
C C8 0.6609(11) -0.0364(16) 0.4406(10) 0.102(4) Uani d . 1 . .
H H8A 0.6102 0.0090 0.4822 0.153 Uiso calc R 1 . .
H H8B 0.6494 -0.1710 0.4325 0.153 Uiso calc R 1 . .
H H8C 0.6418 0.0283 0.3872 0.153 Uiso calc R 1 . .
C C9 0.8748(12) -0.0792(14) 0.4117(7) 0.097(4) Uani d . 1 . .
H H9A 0.9505 -0.0174 0.4222 0.145 Uiso calc R 1 . .
H H9B 0.8442 -0.0579 0.3534 0.145 Uiso calc R 1 . .
H H9C 0.8841 -0.2136 0.4216 0.145 Uiso calc R 1 . .

loop_
_atom_site_aniso_label
_atom_site_aniso_U_11
_atom_site_aniso_U_22
_atom_site_aniso_U_33
_atom_site_aniso_U_12
_atom_site_aniso_U_13
_atom_site_aniso_U_23
Sn1 0.0481(4) 0.0382(4) 0.0266(3) 0.000 0.0163(2) 0.000
S1 0.0883(13) 0.0388(9) 0.0311(8) -0.0034(9) 0.0284(8) 0.0010(7)
S2 0.0678(11) 0.0352(9) 0.0400(9) -0.0041(8) 0.0169(8) 0.0007(7)
N1 0.053(3) 0.040(3) 0.029(3) 0.000(2) 0.017(2) -0.001(2)
C1 0.041(3) 0.051(4) 0.038(3) -0.004(3) 0.010(3) 0.004(3)
C2 0.053(4) 0.076(6) 0.051(4) -0.014(4) 0.015(3) 0.001(4)
C3 0.059(5) 0.110(8) 0.041(4) 0.007(5) 0.003(4) 0.000(5)
C4 0.064(5) 0.052(5) 0.064(5) 0.009(4) 0.005(4) 0.004(4)
C5 0.046(3) 0.038(3) 0.030(3) 0.004(3) 0.015(2) 0.005(3)
C6 0.087(5) 0.060(5) 0.033(3) -0.007(4) 0.020(4) 0.006(3)
C7 0.080(5) 0.037(4) 0.035(3) -0.001(4) 0.014(3) -0.003(3)
C8 0.095(8) 0.071(7) 0.134(12) -0.026(6) -0.018(8) -0.007(7)
C9 0.159(12) 0.064(7) 0.075(7) 0.013(6) 0.062(7) -0.014(5)

loop_
_atom_type_symbol
_atom_type_description
_atom_type_scat_dispersion_real
_atom_type_scat_dispersion_imag
_atom_type_scat_source
C C 0.0033 0.0016 'International Tables Vol C Tables 4.2.6.8 and 6.1.1.4'
H H 0.0000 0.0000 'International Tables Vol C Tables 4.2.6.8 and 6.1.1.4'
N N 0.0061 0.0033 'International Tables Vol C Tables 4.2.6.8 and 6.1.1.4'
S S 0.1246 0.1234 'International Tables Vol C Tables 4.2.6.8 and 6.1.1.4'
Sn Sn -0.6537 1.4246 'International Tables Vol C Tables 4.2.6.8 and 6.1.1.4'

loop_
_geom_angle_atom_site_label_1
_geom_angle_atom_site_label_2
_geom_angle_atom_site_label_3
_geom_angle_site_symmetry_1
_geom_angle_site_symmetry_3
_geom_angle
_geom_angle_publ_flag
C1 Sn1 C1 4_757 . 142.5(4) yes
C1 Sn1 S1 4_757 . 107.74(18) ?
C1 Sn1 S1 . . 100.7(2) ?
C1 Sn1 S1 4_757 4_757 100.7(2) ?
C1 Sn1 S1 . 4_757 107.74(19) ?
S1 Sn1 S1 . 4_757 80.64(8) ?
S1 Sn1 S2 . . 63.73(6) ?
S1 Sn1 S2 . 4_757 143.31(6) ?
C1 Sn1 S2 . . 88.14(17) ?
C1 Sn1 S2 4_757 4_757 88.14(17) ?
S1 Sn1 S2 4_757 . 143.31(6) ?
S2 Sn1 S2 4_757 . 152.75(6) ?
C1 Sn1 S2 . 4_757 83.17(17) ?
C1 Sn1 S2 4_757 . 83.17(17) ?
S1 Sn1 S2 4_757 4_757 63.73(6) ?
C5 S1 Sn1 . . 94.8(2) ?
C5 N1 C6 . . 118.6(6) ?
C5 N1 C7 . . 123.4(5) ?
C6 N1 C7 . . 117.9(6) ?
C3 C1 C2 . . 108.9(7) ?
C3 C1 C4 . . 110.8(7) ?
C2 C1 C4 . . 110.0(6) ?
C3 C1 Sn1 . . 112.5(5) ?
C2 C1 Sn1 . . 106.3(5) ?
C4 C1 Sn1 . . 108.3(5) ?
C1 C2 H2A . . 109.5 ?
C1 C2 H2B . . 109.5 ?
H2A C2 H2B . . 109.5 ?
C1 C2 H2C . . 109.5 ?
H2A C2 H2C . . 109.5 ?
H2B C2 H2C . . 109.5 ?
C1 C3 H3A . . 109.5 ?
C1 C3 H3B . . 109.5 ?
H3A C3 H3B . . 109.5 ?
C1 C3 H3C . . 109.5 ?
H3A C3 H3C . . 109.5 ?
H3B C3 H3C . . 109.5 ?
C1 C4 H4A . . 109.5 ?
C1 C4 H4B . . 109.5 ?
H4A C4 H4B . . 109.5 ?
C1 C4 H4C . . 109.5 ?
H4A C4 H4C . . 109.5 ?
H4B C4 H4C . . 109.5 ?
N1 C5 S2 . . 122.8(5) ?
N1 C5 S1 . . 117.5(5) ?
S2 C5 S1 . . 119.7(4) ?
N1 C6 H6A . . 109.5 ?
N1 C6 H6B . . 109.5 ?
H6A C6 H6B . . 109.5 ?
N1 C6 H6C . . 109.5 ?
H6A C6 H6C . . 109.5 ?
H6B C6 H6C . . 109.5 ?
N1 C7 C8 . . 110.2(7) ?
N1 C7 C9 . . 111.7(7) ?
C8 C7 C9 . . 112.4(9) ?
N1 C7 H7A . . 107.4 ?
C8 C7 H7A . . 107.4 ?
C9 C7 H7A . . 107.4 ?
C7 C8 H8A . . 109.5 ?
C7 C8 H8B . . 109.5 ?
H8A C8 H8B . . 109.5 ?
C7 C8 H8C . . 109.5 ?
H8A C8 H8C . . 109.5 ?
H8B C8 H8C . . 109.5 ?
C7 C9 H9A . . 109.5 ?
C7 C9 H9B . . 109.5 ?
H9A C9 H9B . . 109.5 ?
C7 C9 H9C . . 109.5 ?
H9A C9 H9C . . 109.5 ?
H9B C9 H9C . . 109.5 ?

loop_
_geom_bond_atom_site_label_1
_geom_bond_atom_site_label_2
_geom_bond_site_symmetry_2
_geom_bond_distance
_geom_bond_publ_flag
Sn1 C1 4_757 2.233(7) ?
Sn1 C1 . 2.233(7) yes
Sn1 S1 . 2.5444(18) yes
Sn1 S1 4_757 2.5444(18) ?
Sn1 S2 4_757 2.9911(17) ?
Sn1 S2 . 2.9911(17) yes
S1 C5 . 1.739(6) ?
S2 C5 . 1.669(7) ?
N1 C5 . 1.338(8) ?
N1 C6 . 1.453(9) ?
N1 C7 . 1.457(10) ?
C1 C3 . 1.500(10) ?
C1 C2 . 1.533(10) ?
C1 C4 . 1.532(11) ?
C2 H2A . 0.96 ?
C2 H2B . 0.96 ?
C2 H2C . 0.96 ?
C3 H3A . 0.96 ?
C3 H3B . 0.96 ?
C3 H3C . 0.96 ?
C4 H4A . 0.96 ?
C4 H4B . 0.96 ?
C4 H4C . 0.96 ?
C6 H6A . 0.96 ?
C6 H6B . 0.96 ?
C6 H6C . 0.96 ?
C7 C8 . 1.506(13) ?
C7 C9 . 1.520(12) ?
C7 H7A . 0.98 ?
C8 H8A . 0.96 ?
C8 H8B . 0.96 ?
C8 H8C . 0.96 ?
C9 H9A . 0.96 ?
C9 H9B . 0.96 ?
C9 H9C . 0.96 ?

loop_
_geom_torsion_atom_site_label_1
_geom_torsion_atom_site_label_2
_geom_torsion_atom_site_label_3
_geom_torsion_atom_site_label_4
_geom_torsion_site_symmetry_1
_geom_torsion_site_symmetry_2
_geom_torsion_site_symmetry_3
_geom_torsion_site_symmetry_4
_geom_torsion
_geom_torsion_publ_flag
C1 Sn1 S1 C5 4_757 . . . -76.5(3) ?
C1 Sn1 S1 C5 . . . . 78.8(3) ?
S1 Sn1 S1 C5 4_757 . . . -174.8(2) ?
C1 Sn1 C1 C3 4_757 . . . 103.1(6) ?
S1 Sn1 C1 C3 . . . . -35.9(6) ?
S1 Sn1 C1 C3 4_757 . . . -119.4(6) ?
C1 Sn1 C1 C2 4_757 . . . -137.8(5) ?
S1 Sn1 C1 C2 . . . . 83.1(5) ?
S1 Sn1 C1 C2 4_757 . . . -0.3(5) ?
C1 Sn1 C1 C4 4_757 . . . -19.7(4) ?
S1 Sn1 C1 C4 . . . . -158.7(5) ?
S1 Sn1 C1 C4 4_757 . . . 117.8(5) ?
C6 N1 C5 S2 . . . . -2.8(9) ?
C7 N1 C5 S2 . . . . -179.6(5) ?
C6 N1 C5 S1 . . . . 175.8(5) ?
C7 N1 C5 S1 . . . . -1.0(8) ?
Sn1 S1 C5 N1 . . . . -171.6(5) ?
Sn1 S1 C5 S2 . . . . 7.0(4) ?
C5 N1 C7 C8 . . . . 95.0(9) ?
C6 N1 C7 C8 . . . . -81.9(9) ?
C5 N1 C7 C9 . . . . -139.4(8) ?
C6 N1 C7 C9 . . . . 43.8(10) ?
